data_7159468
loop_
_publ_author_name
'Dasi, Rajesh'
'Villinger, Alexander'
'Brasholz, Malte'

_publ_section_title
;
 Visible light-induced iridium(III)-sensitized [2 + 2] and [3 + 2]
 photocycloadditions of 2-cyanochromone with alkenes.
;
_journal_issue 30
_journal_name_full 'Organic &amp; biomolecular chemistry'
_journal_page_first 6103
_journal_page_last 6106
_journal_paper_doi 10.1039/d3ob00862b
_journal_volume 21
_journal_year 2023
_chemical_formula_moiety 'C18 H13 N O2'
_chemical_formula_sum 'C18 H13 N O2'
_chemical_formula_weight 275.29
_space_group_crystal_system triclinic
_space_group_IT_number 2
_space_group_name_Hall '-P 1'
_space_group_name_H-M_alt 'P -1'
_atom_sites_solution_hydrogens geom
_audit_creation_method SHELXL-2014/7
_audit_update_record
;
2023-03-21 deposited with the CCDC.	2023-07-11 downloaded from the CCDC.
;
_cell_angle_alpha 90.580(3)
_cell_angle_beta 92.359(3)
_cell_angle_gamma 109.744(3)
_cell_formula_units_Z 10
_cell_length_a 9.9310(8)
_cell_length_b 11.5257(9)
_cell_length_c 31.731(3)
_cell_measurement_reflns_used 9828
_cell_measurement_temperature 123(2)
_cell_measurement_theta_max 33.99
_cell_measurement_theta_min 2.25
_cell_volume 3414.5(5)
_computing_cell_refinement 'Bruker Apex V7.51A'
_computing_data_collection 'Bruker Apex V7.51A'
_computing_data_reduction 'Bruker SAINT'
_computing_molecular_graphics 'ORTEP-3v2.01 (Farrugia, 2012)'
_computing_publication_material 'SHELXL-2014/7 (Sheldrick, 2015)'
_computing_structure_refinement 'SHELXL-2014/7 (Sheldrick, 2015)'
_computing_structure_solution 'Bruker SHELXTL'
_diffrn_ambient_temperature 123(2)
_diffrn_measured_fraction_theta_full 0.998
_diffrn_measured_fraction_theta_max 0.998
_diffrn_measurement_device_type 'Bruker Apex Kappa-II-CCD-diffractometer'
_diffrn_measurement_method 'phi and omega scans'
_diffrn_radiation_type MoK\a
_diffrn_radiation_wavelength 0.71073
_diffrn_reflns_av_R_equivalents 0.0400
_diffrn_reflns_av_unetI/netI 0.0261
_diffrn_reflns_Laue_measured_fraction_full 0.998
_diffrn_reflns_Laue_measured_fraction_max 0.998
_diffrn_reflns_limit_h_max 12
_diffrn_reflns_limit_h_min -12
_diffrn_reflns_limit_k_max 14
_diffrn_reflns_limit_k_min -14
_diffrn_reflns_limit_l_max 39
_diffrn_reflns_limit_l_min -39
_diffrn_reflns_number 101688
_diffrn_reflns_point_group_measured_fraction_full 0.998
_diffrn_reflns_point_group_measured_fraction_max 0.998
_diffrn_reflns_theta_full 25.242
_diffrn_reflns_theta_max 26.000
_diffrn_reflns_theta_min 1.878
_diffrn_source 'sealed tube'
_exptl_absorpt_coefficient_mu 0.088
_exptl_absorpt_correction_T_max 0.7469
_exptl_absorpt_correction_T_min 0.6571
_exptl_absorpt_correction_type multi-scan
_exptl_absorpt_process_details '(SADABS-2016/2; Sheldrick, 2015)'
_exptl_crystal_colour colourless
_exptl_crystal_density_diffrn 1.339
_exptl_crystal_description block
_exptl_crystal_F_000 1440
_exptl_crystal_size_max 0.600
_exptl_crystal_size_mid 0.340
_exptl_crystal_size_min 0.120
_refine_diff_density_max 0.427
_refine_diff_density_min -0.294
_refine_diff_density_rms 0.054
_refine_ls_extinction_method none
_refine_ls_goodness_of_fit_ref 1.126
_refine_ls_hydrogen_treatment constr
_refine_ls_matrix_type full
_refine_ls_number_parameters 955
_refine_ls_number_reflns 13405
_refine_ls_number_restraints 52
_refine_ls_restrained_S_all 1.124
_refine_ls_R_factor_all 0.0907
_refine_ls_R_factor_gt 0.0696
_refine_ls_shift/su_max 0.000
_refine_ls_shift/su_mean 0.000
_refine_ls_structure_factor_coef Fsqd
_refine_ls_weighting_details 'w=1/[\s^2^(Fo^2^)+(0.0440P)^2^+5.1497P] where P=(Fo^2^+2Fc^2^)/3'
_refine_ls_weighting_scheme calc
_refine_ls_wR_factor_gt 0.1597
_refine_ls_wR_factor_ref 0.1724
_reflns_Friedel_coverage 0.000
_reflns_number_gt 9982
_reflns_number_total 13405
_reflns_threshold_expression 'I > 2\s(I)'
_cod_data_source_file d3ob00862b2.cif
_cod_data_source_block is_rd234f2
_cod_depositor_comments 'Adding full bibliography for 7159468--7159472.cif.'
_cod_original_cell_volume 3414.4(5)
_cod_database_code 7159468
_shelx_shelxl_version_number 2014/7
_shelx_space_group_comment
;
The symmetry employed for this shelxl refinement is uniquely defined
by the following loop, which should always be used as a source of
symmetry information in preference to the above space-group names.
They are only intended as comments.
;
_shelx_estimated_absorpt_t_min 0.949
_shelx_estimated_absorpt_t_max 0.990

loop_
_space_group_symop_operation_xyz
'x, y, z'
'-x, -y, -z'

loop_
_atom_site_label
_atom_site_type_symbol
_atom_site_fract_x
_atom_site_fract_y
_atom_site_fract_z
_atom_site_U_iso_or_equiv
_atom_site_adp_type
_atom_site_occupancy
_atom_site_site_symmetry_order
_atom_site_calc_flag
_atom_site_refinement_flags_posn
_atom_site_refinement_flags_adp
_atom_site_refinement_flags_occupancy
_atom_site_disorder_assembly
_atom_site_disorder_group
N1 N 1.5035(2) 0.9282(2) 0.04678(7) 0.0288(5) Uani 1 1 d . . . . .
O1 O 1.77372(18) 0.83148(16) 0.03377(5) 0.0214(4) Uani 1 1 d . . . . .
O2 O 1.8507(2) 0.8915(2) -0.09294(6) 0.0370(5) Uani 1 1 d . . . . .
C1 C 1.6571(3) 0.8245(2) 0.00527(8) 0.0194(5) Uani 1 1 d . . . . .
C2 C 1.5666(3) 0.6958(2) -0.01432(7) 0.0200(5) Uani 1 1 d . . . . .
H2 H 1.6299 0.6450 -0.0174 0.024 Uiso 1 1 calc R U . . .
C3 C 1.5586(3) 0.7608(2) -0.05642(8) 0.0256(6) Uani 1 1 d . . . . .
H3A H 1.5792 0.7184 -0.0814 0.031 Uiso 1 1 calc R U . . .
H3B H 1.4685 0.7786 -0.0613 0.031 Uiso 1 1 calc R U . . .
C4 C 1.6863(3) 0.8737(2) -0.04019(8) 0.0212(5) Uani 1 1 d . . . . .
H4 H 1.6703 0.9539 -0.0444 0.025 Uiso 1 1 calc R U . . .
C5 C 1.8265(3) 0.8722(2) -0.05593(8) 0.0229(5) Uani 1 1 d . . . . .
C6 C 1.9279(3) 0.8480(2) -0.02551(8) 0.0217(5) Uani 1 1 d . . . . .
C7 C 2.0594(3) 0.8437(2) -0.03870(9) 0.0279(6) Uani 1 1 d . . . . .
H7 H 2.0813 0.8556 -0.0675 0.033 Uiso 1 1 calc R U . . .
C8 C 2.1562(3) 0.8227(3) -0.01066(10) 0.0330(7) Uani 1 1 d . . . . .
H8 H 2.2443 0.8192 -0.0201 0.040 Uiso 1 1 calc R U . . .
C9 C 2.1254(3) 0.8063(3) 0.03184(10) 0.0333(7) Uani 1 1 d . . . . .
H9 H 2.1934 0.7926 0.0513 0.040 Uiso 1 1 calc R U . . .
C10 C 1.9970(3) 0.8098(2) 0.04587(9) 0.0268(6) Uani 1 1 d . . . . .
H10 H 1.9766 0.7991 0.0748 0.032 Uiso 1 1 calc R U . . .
C11 C 1.8981(3) 0.8291(2) 0.01700(8) 0.0201(5) Uani 1 1 d . . . . .
C12 C 1.5703(3) 0.8834(2) 0.02856(8) 0.0213(5) Uani 1 1 d . . . . .
C13 C 1.4307(3) 0.6193(2) 0.00480(8) 0.0201(5) Uani 1 1 d . . . . .
C14 C 1.4260(3) 0.5962(2) 0.04778(8) 0.0238(5) Uani 1 1 d . . . . .
H14 H 1.5103 0.6293 0.0654 0.029 Uiso 1 1 calc R U . . .
C15 C 1.2988(3) 0.5252(2) 0.06506(9) 0.0278(6) Uani 1 1 d . . . . .
H15 H 1.2965 0.5106 0.0945 0.033 Uiso 1 1 calc R U . . .
C16 C 1.1751(3) 0.4758(2) 0.03956(9) 0.0280(6) Uani 1 1 d . . . . .
H16 H 1.0880 0.4280 0.0515 0.034 Uiso 1 1 calc R U . . .
C17 C 1.1792(3) 0.4964(2) -0.00320(9) 0.0286(6) Uani 1 1 d . . . . .
H17 H 1.0951 0.4617 -0.0209 0.034 Uiso 1 1 calc R U . . .
C18 C 1.3062(3) 0.5679(2) -0.02052(8) 0.0249(6) Uani 1 1 d . . . . .
H18 H 1.3080 0.5819 -0.0500 0.030 Uiso 1 1 calc R U . . .
N2 N 1.5640(2) 0.5147(2) 0.15196(7) 0.0293(5) Uani 1 1 d . . . . .
O3 O 1.29476(17) 0.61466(16) 0.16342(5) 0.0196(4) Uani 1 1 d . . . . .
O4 O 1.2048(2) 0.54686(19) 0.28896(6) 0.0312(5) Uani 1 1 d . . . . .
C19 C 1.4095(2) 0.6197(2) 0.19268(7) 0.0158(5) Uani 1 1 d . . . . .
C20 C 1.4995(2) 0.7478(2) 0.21271(7) 0.0150(5) Uani 1 1 d . . . . .
H20 H 1.4358 0.7984 0.2154 0.018 Uiso 1 1 calc R U . . .
C21 C 1.5041(3) 0.6826(2) 0.25482(8) 0.0199(5) Uani 1 1 d . . . . .
H21A H 1.4820 0.7250 0.2795 0.024 Uiso 1 1 calc R U . . .
H21B H 1.5936 0.6643 0.2603 0.024 Uiso 1 1 calc R U . . .
C22 C 1.3762(2) 0.5698(2) 0.23773(7) 0.0169(5) Uani 1 1 d . . . . .
H22 H 1.3917 0.4893 0.2420 0.020 Uiso 1 1 calc R U . . .
C23 C 1.2342(3) 0.5704(2) 0.25243(8) 0.0187(5) Uani 1 1 d . . . . .
C24 C 1.1374(2) 0.6009(2) 0.22165(8) 0.0181(5) Uani 1 1 d . . . . .
C25 C 1.0070(3) 0.6087(2) 0.23432(8) 0.0222(5) Uani 1 1 d . . . . .
H25 H 0.9814 0.5930 0.2628 0.027 Uiso 1 1 calc R U . . .
C26 C 0.9156(3) 0.6386(2) 0.20618(9) 0.0260(6) Uani 1 1 d . . . . .
H26 H 0.8283 0.6450 0.2152 0.031 Uiso 1 1 calc R U . . .
C27 C 0.9521(3) 0.6596(2) 0.16422(9) 0.0269(6) Uani 1 1 d . . . . .
H27 H 0.8889 0.6799 0.1447 0.032 Uiso 1 1 calc R U . . .
C28 C 1.0792(3) 0.6511(2) 0.15080(8) 0.0222(5) Uani 1 1 d . . . . .
H28 H 1.1028 0.6643 0.1221 0.027 Uiso 1 1 calc R U . . .
C29 C 1.1724(2) 0.6228(2) 0.17975(8) 0.0170(5) Uani 1 1 d . . . . .
C30 C 1.4962(3) 0.5604(2) 0.16976(8) 0.0191(5) Uani 1 1 d . . . . .
C31 C 1.6356(2) 0.8254(2) 0.19372(7) 0.0157(5) Uani 1 1 d . . . . .
C32 C 1.6389(3) 0.8506(2) 0.15096(8) 0.0201(5) Uani 1 1 d . . . . .
H32 H 1.5541 0.8181 0.1334 0.024 Uiso 1 1 calc R U . . .
C33 C 1.7651(3) 0.9228(2) 0.13362(8) 0.0250(6) Uani 1 1 d . . . . .
H33 H 1.7665 0.9383 0.1043 0.030 Uiso 1 1 calc R U . . .
C34 C 1.8892(3) 0.9726(2) 0.15895(8) 0.0242(6) Uani 1 1 d . . . . .
H34 H 1.9756 1.0221 0.1471 0.029 Uiso 1 1 calc R U . . .
C35 C 1.8859(3) 0.9493(2) 0.20173(9) 0.0234(5) Uani 1 1 d . . . . .
H35 H 1.9700 0.9843 0.2194 0.028 Uiso 1 1 calc R U . . .
C36 C 1.7604(3) 0.8753(2) 0.21896(8) 0.0186(5) Uani 1 1 d . . . . .
H36 H 1.7597 0.8586 0.2482 0.022 Uiso 1 1 calc R U . . .
N3 N 0.4691(3) 0.7090(2) 0.44725(7) 0.0300(5) Uani 1 1 d . . . . .
O7 O 0.73888(18) 0.61024(16) 0.43553(5) 0.0221(4) Uani 1 1 d . . . . .
O8 O 0.8251(2) 0.6755(2) 0.30967(6) 0.0331(5) Uani 1 1 d . . . . .
C37 C 0.6229(3) 0.6038(2) 0.40652(7) 0.0192(5) Uani 1 1 d . . . . .
C38 C 0.5335(3) 0.4754(2) 0.38688(7) 0.0192(5) Uani 1 1 d . . . . .
H38 H 0.5974 0.4250 0.3843 0.023 Uiso 1 1 calc R U . . .
C39 C 0.5271(3) 0.5391(2) 0.34449(8) 0.0219(5) Uani 1 1 d . . . . .
H39A H 0.4369 0.5564 0.3390 0.026 Uiso 1 1 calc R U . . .
H39B H 0.5496 0.4965 0.3199 0.026 Uiso 1 1 calc R U . . .
C40 C 0.6540(3) 0.6528(2) 0.36128(8) 0.0215(5) Uani 1 1 d . . . . .
H40 H 0.6374 0.7328 0.3568 0.026 Uiso 1 1 calc R U . . .
C41 C 0.7963(3) 0.6526(2) 0.34617(8) 0.0223(5) Uani 1 1 d . . . . .
C42 C 0.8947(3) 0.6238(2) 0.37701(8) 0.0221(5) Uani 1 1 d . . . . .
C43 C 1.0256(3) 0.6172(2) 0.36428(9) 0.0264(6) Uani 1 1 d . . . . .
H43 H 1.0506 0.6323 0.3358 0.032 Uiso 1 1 calc R U . . .
C44 C 1.1182(3) 0.5891(3) 0.39260(9) 0.0303(6) Uani 1 1 d . . . . .
H44 H 1.2055 0.5829 0.3835 0.036 Uiso 1 1 calc R U . . .
C45 C 1.0835(3) 0.5698(3) 0.43440(9) 0.0311(6) Uani 1 1 d . . . . .
H45 H 1.1480 0.5513 0.4539 0.037 Uiso 1 1 calc R U . . .
C46 C 0.9561(3) 0.5772(2) 0.44809(9) 0.0266(6) Uani 1 1 d . . . . .
H46 H 0.9334 0.5648 0.4769 0.032 Uiso 1 1 calc R U . . .
C47 C 0.8616(3) 0.6031(2) 0.41907(8) 0.0215(5) Uani 1 1 d . . . . .
C48 C 0.5363(3) 0.6637(2) 0.42942(8) 0.0218(5) Uani 1 1 d . . . . .
C49 C 0.3974(3) 0.3982(2) 0.40613(8) 0.0199(5) Uani 1 1 d . . . . .
C50 C 0.3954(3) 0.3721(2) 0.44911(8) 0.0255(6) Uani 1 1 d . . . . .
H50 H 0.4807 0.4041 0.4665 0.031 Uiso 1 1 calc R U . . .
C51 C 0.2700(3) 0.2999(2) 0.46645(8) 0.0277(6) Uani 1 1 d . . . . .
H51 H 0.2692 0.2832 0.4957 0.033 Uiso 1 1 calc R U . . .
C52 C 0.1452(3) 0.2519(2) 0.44131(9) 0.0279(6) Uani 1 1 d . . . . .
H52 H 0.0589 0.2031 0.4534 0.033 Uiso 1 1 calc R U . . .
C53 C 0.1466(3) 0.2750(2) 0.39877(9) 0.0258(6) Uani 1 1 d . . . . .
H53 H 0.0616 0.2409 0.3814 0.031 Uiso 1 1 calc R U . . .
C54 C 0.2721(3) 0.3483(2) 0.38118(8) 0.0234(5) Uani 1 1 d . . . . .
H54 H 0.2722 0.3644 0.3519 0.028 Uiso 1 1 calc R U . . .
N4 N 1.5828(3) 0.3892(2) 0.24466(8) 0.0313(5) Uani 1 1 d . . . . .
O5 O 1.84548(18) 0.28073(16) 0.24508(5) 0.0217(4) Uani 1 1 d . . . . .
C55 C 1.7460(3) 0.2800(2) 0.21124(8) 0.0192(5) Uani 1 1 d . . . . .
C56 C 1.6594(3) 0.1546(2) 0.18860(8) 0.0209(5) Uani 1 1 d . . . . .
H56 H 1.7212 0.1018 0.1880 0.025 Uiso 1 1 calc R U . . .
C57 C 1.6750(3) 0.2260(3) 0.14711(8) 0.0291(6) Uani 1 1 d . . . . .
H57A H 1.7018 0.1841 0.1231 0.035 Uiso 1 1 calc R U . . .
H57B H 1.5911 0.2506 0.1392 0.035 Uiso 1 1 calc R U . . .
C58 C 1.8019(3) 0.3314(2) 0.16804(8) 0.0263(6) Uani 1 1 d . . . . .
H58 H 1.7975 0.4155 0.1628 0.032 Uiso 1 1 calc R U . . .
C59 C 1.9455(3) 0.3194(2) 0.15940(9) 0.0320(7) Uani 1 1 d . . . . .
O6 O 1.9902(3) 0.3394(2) 0.12413(7) 0.0496(6) Uani 1 1 d . . . . .
C60 C 2.0241(3) 0.2854(2) 0.19442(9) 0.0284(6) Uani 1 1 d . . . . .
C61 C 2.1563(3) 0.2689(3) 0.18776(11) 0.0401(8) Uani 1 1 d . . . . .
H61 H 2.1935 0.2789 0.1604 0.048 Uiso 1 1 calc R U . . .
C62 C 2.2315(3) 0.2383(3) 0.22063(13) 0.0462(9) Uani 1 1 d . . . . .
H62 H 2.3196 0.2261 0.2158 0.055 Uiso 1 1 calc R U . . .
C63 C 2.1798(3) 0.2252(3) 0.26048(12) 0.0449(9) Uani 1 1 d . . . . .
H63 H 2.2338 0.2062 0.2831 0.054 Uiso 1 1 calc R U . . .
C64 C 2.0504(3) 0.2393(2) 0.26792(10) 0.0317(6) Uani 1 1 d . . . . .
H64 H 2.0147 0.2297 0.2955 0.038 Uiso 1 1 calc R U . . .
C65 C 1.9729(3) 0.2680(2) 0.23457(9) 0.0237(6) Uani 1 1 d . . . . .
C66 C 1.6541(3) 0.3422(2) 0.22966(8) 0.0222(5) Uani 1 1 d . . . . .
C67 C 1.5147(3) 0.0783(2) 0.20227(8) 0.0200(5) Uani 1 1 d . . . . .
C68 C 1.4923(3) 0.0465(2) 0.24423(9) 0.0252(6) Uani 1 1 d . . . . .
H68 H 1.5697 0.0751 0.2647 0.030 Uiso 1 1 calc R U . . .
C69 C 1.3586(3) -0.0263(2) 0.25651(10) 0.0292(6) Uani 1 1 d . . . . .
H69 H 1.3444 -0.0471 0.2853 0.035 Uiso 1 1 calc R U . . .
C70 C 1.2453(3) -0.0690(2) 0.22681(11) 0.0352(7) Uani 1 1 d . . . . .
H70 H 1.1535 -0.1189 0.2353 0.042 Uiso 1 1 calc R U . . .
C71 C 1.2657(3) -0.0392(3) 0.18513(11) 0.0348(7) Uani 1 1 d . . . . .
H71 H 1.1882 -0.0688 0.1648 0.042 Uiso 1 1 calc R U . . .
C72 C 1.3999(3) 0.0344(3) 0.17276(9) 0.0286(6) Uani 1 1 d . . . . .
H72 H 1.4134 0.0548 0.1440 0.034 Uiso 1 1 calc R U . . .
N5 N -0.4562(3) 0.1590(2) 0.64546(8) 0.0327(6) Uani 1 1 d . . . . .
O9 O -0.19041(19) 0.05530(17) 0.64115(6) 0.0256(4) Uani 1 1 d . . . . .
C73 C -0.2948(3) 0.0536(2) 0.60885(8) 0.0223(5) Uani 1 1 d . . . . .
C74 C -0.3821(3) -0.0717(2) 0.58642(8) 0.0229(5) Uani 1 1 d . . . . .
H74 H -0.3195 -0.1236 0.5847 0.027 Uiso 1 1 calc R U . . .
C75 C -0.3744(4) -0.0007(3) 0.54504(9) 0.0352(7) Uani 1 1 d . . . . .
H75A H -0.3496 -0.0417 0.5204 0.042 Uiso 1 1 calc R U . . .
H75B H -0.4603 0.0221 0.5384 0.042 Uiso 1 1 calc R U . . .
C76 C -0.2469(3) 0.1057(3) 0.56505(8) 0.0310(6) Uani 1 1 d . . . . .
H76 H -0.2551 0.1889 0.5605 0.037 Uiso 1 1 calc R U . A 1
C77A C -0.1113(9) 0.0969(6) 0.5521(2) 0.0296(12) Uani 0.76(2) 1 d D U P B 1
O10A O -0.0772(12) 0.1162(5) 0.5156(2) 0.0534(18) Uani 0.76(2) 1 d D . P B 1
C78A C -0.0213(5) 0.0660(5) 0.5851(3) 0.0294(13) Uani 0.76(2) 1 d DG . P B 1
C79A C 0.1094(5) 0.0570(5) 0.5747(4) 0.0421(18) Uani 0.76(2) 1 d DG . P B 1
H79A H 0.1384 0.0683 0.5465 0.051 Uiso 0.76(2) 1 calc R U P B 1
C80A C 0.1977(3) 0.0312(6) 0.6057(4) 0.047(2) Uani 0.76(2) 1 d DG . P B 1
H80A H 0.2871 0.0250 0.5986 0.057 Uiso 0.76(2) 1 calc R U P B 1
C81A C 0.1553(5) 0.0146(5) 0.6470(4) 0.044(2) Uani 0.76(2) 1 d DG . P B 1
H81A H 0.2156 -0.0030 0.6682 0.053 Uiso 0.76(2) 1 calc R U P B 1
C82A C 0.0245(5) 0.0237(5) 0.6574(3) 0.0355(13) Uani 0.76(2) 1 d DG . P B 1
H82A H -0.0045 0.0123 0.6857 0.043 Uiso 0.76(2) 1 calc R U P B 1
C83A C -0.0638(4) 0.0494(6) 0.6265(3) 0.0280(13) Uani 0.76(2) 1 d DG . P B 1
C77B C -0.082(2) 0.098(2) 0.5596(5) 0.023(3) Uiso 0.24(2) 1 d D U P B 2
O10B O -0.0392(17) 0.1153(18) 0.5238(4) 0.033(3) Uiso 0.24(2) 1 d D U P B 2
C78B C -0.0080(15) 0.0574(19) 0.5945(4) 0.023(2) Uiso 0.24(2) 1 d DG U P B 2
C79B C 0.1224(14) 0.0416(14) 0.5880(3) 0.016(3) Uiso 0.24(2) 1 d DG U P B 2
H79B H 0.1592 0.0505 0.5606 0.019 Uiso 0.24(2) 1 calc R U P B 2
C80B C 0.1988(12) 0.0129(12) 0.6216(4) 0.020(3) Uiso 0.24(2) 1 d DG U P B 2
H80B H 0.2879 0.0021 0.6172 0.024 Uiso 0.24(2) 1 calc R U P B 2
C81B C 0.1448(13) -0.0001(13) 0.6617(4) 0.020(3) Uiso 0.24(2) 1 d DG U P B 2
H81B H 0.1971 -0.0197 0.6846 0.023 Uiso 0.24(2) 1 calc R U P B 2
C82B C 0.0145(15) 0.0157(18) 0.6681(3) 0.014(3) Uiso 0.24(2) 1 d DG U P B 2
H82B H -0.0224 0.0068 0.6955 0.016 Uiso 0.24(2) 1 calc R U P B 2
C83B C -0.0620(15) 0.044(2) 0.6346(4) 0.016(3) Uiso 0.24(2) 1 d DG U P B 2
C84 C -0.3860(3) 0.1140(2) 0.62887(8) 0.0235(6) Uani 1 1 d . . . . .
C85 C -0.5249(3) -0.1494(2) 0.60158(8) 0.0247(6) Uani 1 1 d . . . . .
C86 C -0.5433(3) -0.1767(2) 0.64374(9) 0.0272(6) Uani 1 1 d . . . . .
H86 H -0.4648 -0.1457 0.6637 0.033 Uiso 1 1 calc R U . . .
C87 C -0.6771(3) -0.2500(3) 0.65715(10) 0.0361(7) Uani 1 1 d . . . . .
H87 H -0.6895 -0.2684 0.6861 0.043 Uiso 1 1 calc R U . . .
C88 C -0.7907(3) -0.2953(3) 0.62829(12) 0.0416(8) Uani 1 1 d . . . . .
H88 H -0.8818 -0.3448 0.6374 0.050 Uiso 1 1 calc R U . . .
C89 C -0.7728(3) -0.2693(3) 0.58643(12) 0.0435(8) Uani 1 1 d . . . . .
H89 H -0.8514 -0.3014 0.5666 0.052 Uiso 1 1 calc R U . . .
C90 C -0.6410(3) -0.1967(3) 0.57289(10) 0.0344(7) Uani 1 1 d . . . . .
H90 H -0.6297 -0.1790 0.5438 0.041 Uiso 1 1 calc R U . . .

loop_
_atom_site_aniso_label
_atom_site_aniso_U_11
_atom_site_aniso_U_22
_atom_site_aniso_U_33
_atom_site_aniso_U_23
_atom_site_aniso_U_13
_atom_site_aniso_U_12
N1 0.0281(12) 0.0310(13) 0.0319(13) 0.0015(10) 0.0053(10) 0.0157(11)
O1 0.0171(9) 0.0269(10) 0.0205(9) -0.0003(7) 0.0014(7) 0.0079(7)
O2 0.0385(12) 0.0465(13) 0.0268(11) 0.0066(9) 0.0124(9) 0.0141(10)
C1 0.0169(12) 0.0225(13) 0.0199(12) 0.0008(10) 0.0021(10) 0.0079(10)
C2 0.0190(12) 0.0219(13) 0.0194(12) 0.0002(10) -0.0009(10) 0.0075(10)
C3 0.0242(14) 0.0300(15) 0.0219(13) 0.0033(11) 0.0009(11) 0.0082(12)
C4 0.0235(13) 0.0205(13) 0.0216(13) 0.0053(10) 0.0041(10) 0.0097(11)
C5 0.0260(14) 0.0160(12) 0.0256(14) 0.0026(10) 0.0072(11) 0.0047(11)
C6 0.0187(12) 0.0121(12) 0.0319(14) -0.0013(10) 0.0058(10) 0.0016(10)
C7 0.0248(14) 0.0176(13) 0.0388(16) 0.0002(11) 0.0124(12) 0.0028(11)
C8 0.0163(13) 0.0244(14) 0.058(2) -0.0013(13) 0.0071(13) 0.0056(11)
C9 0.0167(13) 0.0271(15) 0.0544(19) 0.0043(13) -0.0037(13) 0.0058(12)
C10 0.0194(13) 0.0202(13) 0.0360(15) 0.0023(11) -0.0004(11) 0.0006(11)
C11 0.0153(12) 0.0115(11) 0.0309(14) -0.0007(10) 0.0030(10) 0.0010(10)
C12 0.0212(13) 0.0197(13) 0.0219(13) 0.0045(10) 0.0016(10) 0.0054(11)
C13 0.0181(12) 0.0190(12) 0.0237(13) -0.0011(10) 0.0018(10) 0.0070(10)
C14 0.0240(13) 0.0217(13) 0.0242(13) -0.0033(10) 0.0000(11) 0.0061(11)
C15 0.0332(15) 0.0221(14) 0.0262(14) -0.0014(11) 0.0105(12) 0.0057(12)
C16 0.0238(14) 0.0187(13) 0.0409(16) 0.0002(11) 0.0127(12) 0.0050(11)
C17 0.0157(12) 0.0240(14) 0.0444(17) -0.0032(12) -0.0013(11) 0.0049(11)
C18 0.0237(13) 0.0254(14) 0.0258(13) -0.0009(11) -0.0009(11) 0.0088(11)
N2 0.0288(12) 0.0323(13) 0.0318(13) -0.0007(10) 0.0066(10) 0.0166(11)
O3 0.0141(8) 0.0270(9) 0.0181(8) -0.0006(7) 0.0011(7) 0.0075(7)
O4 0.0258(10) 0.0463(12) 0.0239(10) 0.0067(9) 0.0077(8) 0.0143(9)
C19 0.0120(11) 0.0169(12) 0.0195(12) 0.0009(9) 0.0011(9) 0.0063(9)
C20 0.0132(11) 0.0125(11) 0.0205(12) -0.0004(9) 0.0016(9) 0.0057(9)
C21 0.0164(12) 0.0203(13) 0.0212(12) 0.0021(10) 0.0008(10) 0.0038(10)
C22 0.0161(12) 0.0143(11) 0.0214(12) 0.0030(9) 0.0024(9) 0.0062(9)
C23 0.0160(12) 0.0158(12) 0.0239(13) -0.0011(10) 0.0042(10) 0.0045(10)
C24 0.0120(11) 0.0129(11) 0.0275(13) -0.0023(9) 0.0014(10) 0.0020(9)
C25 0.0162(12) 0.0199(13) 0.0302(14) -0.0040(10) 0.0059(10) 0.0051(10)
C26 0.0123(12) 0.0213(13) 0.0459(17) -0.0027(11) 0.0042(11) 0.0073(10)
C27 0.0172(13) 0.0212(13) 0.0419(16) 0.0049(11) -0.0028(11) 0.0064(11)
C28 0.0165(12) 0.0194(13) 0.0285(14) 0.0027(10) -0.0002(10) 0.0031(10)
C29 0.0107(11) 0.0126(11) 0.0263(13) -0.0024(9) 0.0009(9) 0.0023(9)
C30 0.0168(12) 0.0178(12) 0.0225(12) 0.0012(10) 0.0020(10) 0.0054(10)
C31 0.0139(11) 0.0124(11) 0.0232(12) 0.0004(9) 0.0041(9) 0.0071(9)
C32 0.0181(12) 0.0141(12) 0.0250(13) -0.0025(10) 0.0021(10) 0.0015(10)
C33 0.0320(15) 0.0205(13) 0.0203(13) 0.0004(10) 0.0091(11) 0.0051(11)
C34 0.0223(13) 0.0157(12) 0.0347(15) -0.0008(10) 0.0125(11) 0.0052(10)
C35 0.0177(12) 0.0180(13) 0.0354(15) -0.0016(11) -0.0002(11) 0.0074(10)
C36 0.0167(12) 0.0161(12) 0.0224(12) 0.0018(9) 0.0013(10) 0.0045(10)
N3 0.0337(13) 0.0326(13) 0.0293(13) -0.0004(10) 0.0054(10) 0.0180(11)
O7 0.0198(9) 0.0296(10) 0.0184(9) -0.0010(7) 0.0003(7) 0.0105(8)
O8 0.0296(11) 0.0495(13) 0.0234(10) 0.0065(9) 0.0064(8) 0.0167(10)
C37 0.0199(12) 0.0214(13) 0.0178(12) 0.0000(10) 0.0018(10) 0.0087(10)
C38 0.0211(12) 0.0208(13) 0.0180(12) 0.0003(10) 0.0022(10) 0.0098(10)
C39 0.0206(13) 0.0274(14) 0.0174(12) 0.0021(10) 0.0019(10) 0.0075(11)
C40 0.0238(13) 0.0227(13) 0.0203(13) 0.0026(10) 0.0031(10) 0.0107(11)
C41 0.0225(13) 0.0218(13) 0.0213(13) -0.0008(10) 0.0027(10) 0.0056(11)
C42 0.0229(13) 0.0194(13) 0.0241(13) -0.0009(10) 0.0018(10) 0.0073(11)
C43 0.0233(14) 0.0247(14) 0.0302(14) -0.0030(11) 0.0043(11) 0.0068(11)
C44 0.0208(13) 0.0310(15) 0.0406(16) -0.0010(12) 0.0028(12) 0.0107(12)
C45 0.0238(14) 0.0323(16) 0.0382(16) 0.0014(12) -0.0055(12) 0.0115(12)
C46 0.0248(14) 0.0284(15) 0.0262(14) 0.0022(11) -0.0013(11) 0.0088(12)
C47 0.0208(13) 0.0182(12) 0.0254(13) -0.0029(10) 0.0017(10) 0.0067(10)
C48 0.0224(13) 0.0222(13) 0.0214(13) 0.0008(10) 0.0003(10) 0.0086(11)
C49 0.0239(13) 0.0171(12) 0.0202(12) -0.0008(9) 0.0022(10) 0.0085(10)
C50 0.0297(14) 0.0251(14) 0.0194(13) -0.0013(10) 0.0008(11) 0.0064(12)
C51 0.0365(16) 0.0266(14) 0.0195(13) -0.0011(11) 0.0078(11) 0.0093(12)
C52 0.0268(14) 0.0237(14) 0.0332(15) -0.0008(11) 0.0097(12) 0.0077(12)
C53 0.0200(13) 0.0248(14) 0.0326(15) -0.0022(11) -0.0003(11) 0.0079(11)
C54 0.0281(14) 0.0225(13) 0.0225(13) -0.0003(10) 0.0002(11) 0.0124(11)
N4 0.0290(13) 0.0290(13) 0.0406(14) -0.0038(10) -0.0006(11) 0.0164(11)
O5 0.0173(9) 0.0246(9) 0.0249(9) 0.0001(7) 0.0003(7) 0.0094(7)
C55 0.0210(12) 0.0188(12) 0.0210(12) 0.0014(10) 0.0016(10) 0.0109(10)
C56 0.0259(13) 0.0194(12) 0.0195(12) -0.0001(10) -0.0018(10) 0.0107(11)
C57 0.0366(16) 0.0333(16) 0.0205(13) 0.0017(11) -0.0012(11) 0.0161(13)
C58 0.0411(16) 0.0160(12) 0.0231(13) 0.0037(10) 0.0061(12) 0.0109(12)
C59 0.0388(16) 0.0139(13) 0.0364(16) -0.0032(11) 0.0163(13) -0.0015(12)
O6 0.0675(17) 0.0415(13) 0.0368(13) 0.0028(10) 0.0281(12) 0.0113(12)
C60 0.0224(13) 0.0129(12) 0.0460(17) -0.0078(11) 0.0082(12) 0.0003(10)
C61 0.0259(15) 0.0201(14) 0.066(2) -0.0184(14) 0.0161(15) -0.0042(12)
C62 0.0154(14) 0.0295(17) 0.090(3) -0.0261(17) -0.0034(16) 0.0036(12)
C63 0.0276(16) 0.0327(17) 0.075(3) -0.0216(16) -0.0165(16) 0.0144(14)
C64 0.0234(14) 0.0226(14) 0.0484(18) -0.0082(12) -0.0076(12) 0.0081(11)
C65 0.0145(12) 0.0133(12) 0.0423(16) -0.0055(11) 0.0016(11) 0.0035(10)
C66 0.0222(13) 0.0195(13) 0.0268(13) 0.0002(10) -0.0019(10) 0.0098(11)
C67 0.0181(12) 0.0116(11) 0.0313(14) -0.0046(10) -0.0036(10) 0.0071(10)
C68 0.0251(14) 0.0199(13) 0.0308(14) -0.0048(11) -0.0015(11) 0.0082(11)
C69 0.0268(14) 0.0156(13) 0.0445(17) -0.0008(11) 0.0084(12) 0.0056(11)
C70 0.0190(14) 0.0167(13) 0.070(2) -0.0037(13) 0.0013(14) 0.0069(11)
C71 0.0214(14) 0.0225(14) 0.062(2) -0.0099(14) -0.0152(14) 0.0110(12)
C72 0.0264(14) 0.0269(14) 0.0365(16) -0.0060(12) -0.0099(12) 0.0157(12)
N5 0.0343(14) 0.0366(14) 0.0332(13) -0.0035(11) 0.0002(11) 0.0202(12)
O9 0.0199(9) 0.0303(10) 0.0291(10) 0.0044(8) 0.0028(8) 0.0115(8)
C73 0.0254(13) 0.0212(13) 0.0230(13) 0.0030(10) 0.0036(11) 0.0110(11)
C74 0.0273(14) 0.0232(13) 0.0219(13) 0.0001(10) 0.0024(11) 0.0134(11)
C75 0.0521(19) 0.0342(16) 0.0229(14) 0.0038(12) 0.0020(13) 0.0193(15)
C76 0.0462(18) 0.0257(15) 0.0245(14) 0.0052(11) 0.0091(12) 0.0157(13)
C77A 0.032(3) 0.0239(18) 0.031(2) 0.0000(19) 0.013(2) 0.005(2)
O10A 0.067(4) 0.056(2) 0.041(3) 0.010(2) 0.034(3) 0.021(3)
C78A 0.025(2) 0.017(2) 0.045(3) -0.002(2) 0.012(2) 0.0038(16)
C79A 0.028(2) 0.027(3) 0.067(5) -0.010(3) 0.017(3) 0.0022(19)
C80A 0.019(2) 0.037(3) 0.084(7) -0.018(4) 0.003(3) 0.0082(19)
C81A 0.026(2) 0.031(3) 0.074(6) -0.008(3) -0.014(3) 0.0107(19)
C82A 0.027(2) 0.026(2) 0.052(4) 0.000(3) -0.002(2) 0.0072(18)
C83A 0.0198(19) 0.016(2) 0.048(3) -0.003(2) 0.002(2) 0.0059(14)
C84 0.0271(14) 0.0235(13) 0.0220(13) 0.0019(10) 0.0000(11) 0.0114(12)
C85 0.0251(14) 0.0220(13) 0.0312(14) -0.0027(11) -0.0001(11) 0.0138(11)
C86 0.0252(14) 0.0223(14) 0.0333(15) -0.0013(11) 0.0020(11) 0.0070(11)
C87 0.0381(17) 0.0271(15) 0.0451(18) 0.0007(13) 0.0138(14) 0.0122(13)
C88 0.0248(15) 0.0224(15) 0.078(3) -0.0029(15) 0.0076(16) 0.0083(13)
C89 0.0307(17) 0.0299(17) 0.070(2) -0.0113(16) -0.0117(16) 0.0123(14)
C90 0.0355(16) 0.0301(16) 0.0404(17) -0.0054(13) -0.0074(13) 0.0159(13)

loop_
_atom_type_symbol
_atom_type_description
_atom_type_scat_dispersion_real
_atom_type_scat_dispersion_imag
_atom_type_scat_source
C C 0.0033 0.0016 'International Tables Vol C Tables 4.2.6.8 and 6.1.1.4'
H H 0.0000 0.0000 'International Tables Vol C Tables 4.2.6.8 and 6.1.1.4'
N N 0.0061 0.0033 'International Tables Vol C Tables 4.2.6.8 and 6.1.1.4'
O O 0.0106 0.0060 'International Tables Vol C Tables 4.2.6.8 and 6.1.1.4'

loop_
_geom_angle_atom_site_label_1
_geom_angle_atom_site_label_2
_geom_angle_atom_site_label_3
_geom_angle
_geom_angle_site_symmetry_1
_geom_angle_site_symmetry_3
_geom_angle_publ_flag
C11 O1 C1 117.65(19) . . ?
O1 C1 C12 104.54(19) . . ?
O1 C1 C4 119.8(2) . . ?
C12 C1 C4 112.7(2) . . ?
O1 C1 C2 118.1(2) . . ?
C12 C1 C2 112.9(2) . . ?
C4 C1 C2 88.84(18) . . ?
C13 C2 C3 119.3(2) . . ?
C13 C2 C1 120.7(2) . . ?
C3 C2 C1 87.90(19) . . ?
C13 C2 H2 109.1 . . ?
C3 C2 H2 109.1 . . ?
C1 C2 H2 109.1 . . ?
C4 C3 C2 89.63(19) . . ?
C4 C3 H3A 113.7 . . ?
C2 C3 H3A 113.7 . . ?
C4 C3 H3B 113.7 . . ?
C2 C3 H3B 113.7 . . ?
H3A C3 H3B 111.0 . . ?
C5 C4 C3 112.4(2) . . ?
C5 C4 C1 113.7(2) . . ?
C3 C4 C1 88.17(18) . . ?
C5 C4 H4 113.4 . . ?
C3 C4 H4 113.4 . . ?
C1 C4 H4 113.4 . . ?
O2 C5 C6 123.2(2) . . ?
O2 C5 C4 119.0(2) . . ?
C6 C5 C4 117.8(2) . . ?
C11 C6 C7 118.2(2) . . ?
C11 C6 C5 121.7(2) . . ?
C7 C6 C5 120.1(2) . . ?
C8 C7 C6 120.9(3) . . ?
C8 C7 H7 119.5 . . ?
C6 C7 H7 119.5 . . ?
C7 C8 C9 119.9(3) . . ?
C7 C8 H8 120.0 . . ?
C9 C8 H8 120.0 . . ?
C10 C9 C8 120.6(3) . . ?
C10 C9 H9 119.7 . . ?
C8 C9 H9 119.7 . . ?
C9 C10 C11 119.1(3) . . ?
C9 C10 H10 120.5 . . ?
C11 C10 H10 120.5 . . ?
O1 C11 C10 115.1(2) . . ?
O1 C11 C6 123.7(2) . . ?
C10 C11 C6 121.2(2) . . ?
N1 C12 C1 179.4(3) . . ?
C14 C13 C18 118.6(2) . . ?
C14 C13 C2 121.2(2) . . ?
C18 C13 C2 120.2(2) . . ?
C15 C14 C13 120.5(2) . . ?
C15 C14 H14 119.7 . . ?
C13 C14 H14 119.7 . . ?
C16 C15 C14 120.3(3) . . ?
C16 C15 H15 119.8 . . ?
C14 C15 H15 119.8 . . ?
C17 C16 C15 119.6(2) . . ?
C17 C16 H16 120.2 . . ?
C15 C16 H16 120.2 . . ?
C16 C17 C18 120.2(3) . . ?
C16 C17 H17 119.9 . . ?
C18 C17 H17 119.9 . . ?
C17 C18 C13 120.8(3) . . ?
C17 C18 H18 119.6 . . ?
C13 C18 H18 119.6 . . ?
C29 O3 C19 117.06(18) . . ?
O3 C19 C30 104.32(19) . . ?
O3 C19 C22 119.66(19) . . ?
C30 C19 C22 112.96(19) . . ?
O3 C19 C20 117.70(19) . . ?
C30 C19 C20 113.21(19) . . ?
C22 C19 C20 89.05(17) . . ?
C31 C20 C21 120.5(2) . . ?
C31 C20 C19 120.65(19) . . ?
C21 C20 C19 88.08(17) . . ?
C31 C20 H20 108.6 . . ?
C21 C20 H20 108.6 . . ?
C19 C20 H20 108.6 . . ?
C20 C21 C22 89.46(17) . . ?
C20 C21 H21A 113.7 . . ?
C22 C21 H21A 113.7 . . ?
C20 C21 H21B 113.7 . . ?
C22 C21 H21B 113.7 . . ?
H21A C21 H21B 111.0 . . ?
C23 C22 C19 113.91(19) . . ?
C23 C22 C21 113.0(2) . . ?
C19 C22 C21 87.98(17) . . ?
C23 C22 H22 113.2 . . ?
C19 C22 H22 113.2 . . ?
C21 C22 H22 113.2 . . ?
O4 C23 C24 123.0(2) . . ?
O4 C23 C22 119.2(2) . . ?
C24 C23 C22 117.8(2) . . ?
C29 C24 C25 118.7(2) . . ?
C29 C24 C23 121.3(2) . . ?
C25 C24 C23 120.0(2) . . ?
C26 C25 C24 121.0(2) . . ?
C26 C25 H25 119.5 . . ?
C24 C25 H25 119.5 . . ?
C25 C26 C27 119.5(2) . . ?
C25 C26 H26 120.2 . . ?
C27 C26 H26 120.2 . . ?
C28 C27 C26 120.7(2) . . ?
C28 C27 H27 119.7 . . ?
C26 C27 H27 119.7 . . ?
C27 C28 C29 119.4(2) . . ?
C27 C28 H28 120.3 . . ?
C29 C28 H28 120.3 . . ?
O3 C29 C24 124.0(2) . . ?
O3 C29 C28 115.2(2) . . ?
C24 C29 C28 120.7(2) . . ?
N2 C30 C19 179.7(3) . . ?
C32 C31 C36 118.9(2) . . ?
C32 C31 C20 120.9(2) . . ?
C36 C31 C20 120.3(2) . . ?
C33 C32 C31 120.6(2) . . ?
C33 C32 H32 119.7 . . ?
C31 C32 H32 119.7 . . ?
C34 C33 C32 120.4(2) . . ?
C34 C33 H33 119.8 . . ?
C32 C33 H33 119.8 . . ?
C35 C34 C33 119.3(2) . . ?
C35 C34 H34 120.4 . . ?
C33 C34 H34 120.4 . . ?
C34 C35 C36 120.4(2) . . ?
C34 C35 H35 119.8 . . ?
C36 C35 H35 119.8 . . ?
C35 C36 C31 120.5(2) . . ?
C35 C36 H36 119.7 . . ?
C31 C36 H36 119.7 . . ?
C47 O7 C37 117.31(18) . . ?
O7 C37 C48 104.44(19) . . ?
O7 C37 C40 119.7(2) . . ?
C48 C37 C40 112.6(2) . . ?
O7 C37 C38 117.7(2) . . ?
C48 C37 C38 113.5(2) . . ?
C40 C37 C38 88.92(18) . . ?
C49 C38 C39 120.0(2) . . ?
C49 C38 C37 120.5(2) . . ?
C39 C38 C37 88.32(18) . . ?
C49 C38 H38 108.8 . . ?
C39 C38 H38 108.8 . . ?
C37 C38 H38 108.8 . . ?
C38 C39 C40 89.20(18) . . ?
C38 C39 H39A 113.8 . . ?
C40 C39 H39A 113.8 . . ?
C38 C39 H39B 113.8 . . ?
C40 C39 H39B 113.8 . . ?
H39A C39 H39B 111.0 . . ?
C41 C40 C39 112.5(2) . . ?
C41 C40 C37 113.8(2) . . ?
C39 C40 C37 88.30(18) . . ?
C41 C40 H40 113.3 . . ?
C39 C40 H40 113.3 . . ?
C37 C40 H40 113.3 . . ?
O8 C41 C42 122.7(2) . . ?
O8 C41 C40 119.6(2) . . ?
C42 C41 C40 117.6(2) . . ?
C47 C42 C43 118.4(2) . . ?
C47 C42 C41 121.5(2) . . ?
C43 C42 C41 120.1(2) . . ?
C44 C43 C42 120.8(3) . . ?
C44 C43 H43 119.6 . . ?
C42 C43 H43 119.6 . . ?
C43 C44 C45 119.7(3) . . ?
C43 C44 H44 120.1 . . ?
C45 C44 H44 120.1 . . ?
C46 C45 C44 120.9(3) . . ?
C46 C45 H45 119.6 . . ?
C44 C45 H45 119.6 . . ?
C45 C46 C47 119.0(3) . . ?
C45 C46 H46 120.5 . . ?
C47 C46 H46 120.5 . . ?
O7 C47 C42 123.8(2) . . ?
O7 C47 C46 115.0(2) . . ?
C42 C47 C46 121.1(2) . . ?
N3 C48 C37 179.5(3) . . ?
C54 C49 C50 118.8(2) . . ?
C54 C49 C38 120.4(2) . . ?
C50 C49 C38 120.7(2) . . ?
C51 C50 C49 120.3(3) . . ?
C51 C50 H50 119.8 . . ?
C49 C50 H50 119.8 . . ?
C50 C51 C52 120.3(3) . . ?
C50 C51 H51 119.9 . . ?
C52 C51 H51 119.9 . . ?
C53 C52 C51 119.9(3) . . ?
C53 C52 H52 120.1 . . ?
C51 C52 H52 120.1 . . ?
C52 C53 C54 120.1(3) . . ?
C52 C53 H53 119.9 . . ?
C54 C53 H53 119.9 . . ?
C49 C54 C53 120.5(2) . . ?
C49 C54 H54 119.7 . . ?
C53 C54 H54 119.7 . . ?
C65 O5 C55 117.13(19) . . ?
O5 C55 C66 103.65(19) . . ?
O5 C55 C58 119.7(2) . . ?
C66 C55 C58 113.1(2) . . ?
O5 C55 C56 118.61(19) . . ?
C66 C55 C56 113.1(2) . . ?
C58 C55 C56 88.91(18) . . ?
C67 C56 C57 120.4(2) . . ?
C67 C56 C55 121.3(2) . . ?
C57 C56 C55 87.20(19) . . ?
C67 C56 H56 108.7 . . ?
C57 C56 H56 108.7 . . ?
C55 C56 H56 108.7 . . ?
C58 C57 C56 89.56(19) . . ?
C58 C57 H57A 113.7 . . ?
C56 C57 H57A 113.7 . . ?
C58 C57 H57B 113.7 . . ?
C56 C57 H57B 113.7 . . ?
H57A C57 H57B 111.0 . . ?
C59 C58 C57 112.6(2) . . ?
C59 C58 C55 112.9(2) . . ?
C57 C58 C55 87.64(19) . . ?
C59 C58 H58 113.7 . . ?
C57 C58 H58 113.7 . . ?
C55 C58 H58 113.7 . . ?
O6 C59 C60 123.4(3) . . ?
O6 C59 C58 118.8(3) . . ?
C60 C59 C58 117.8(2) . . ?
C65 C60 C61 117.9(3) . . ?
C65 C60 C59 122.0(2) . . ?
C61 C60 C59 120.1(3) . . ?
C62 C61 C60 120.4(3) . . ?
C62 C61 H61 119.8 . . ?
C60 C61 H61 119.8 . . ?
C61 C62 C63 120.4(3) . . ?
C61 C62 H62 119.8 . . ?
C63 C62 H62 119.8 . . ?
C62 C63 C64 120.7(3) . . ?
C62 C63 H63 119.7 . . ?
C64 C63 H63 119.7 . . ?
C63 C64 C65 119.1(3) . . ?
C63 C64 H64 120.4 . . ?
C65 C64 H64 120.4 . . ?
O5 C65 C60 123.5(2) . . ?
O5 C65 C64 114.9(2) . . ?
C60 C65 C64 121.5(2) . . ?
N4 C66 C55 178.7(3) . . ?
C68 C67 C72 118.6(2) . . ?
C68 C67 C56 121.0(2) . . ?
C72 C67 C56 120.3(2) . . ?
C69 C68 C67 120.7(3) . . ?
C69 C68 H68 119.7 . . ?
C67 C68 H68 119.7 . . ?
C68 C69 C70 120.0(3) . . ?
C68 C69 H69 120.0 . . ?
C70 C69 H69 120.0 . . ?
C71 C70 C69 120.0(3) . . ?
C71 C70 H70 120.0 . . ?
C69 C70 H70 120.0 . . ?
C70 C71 C72 120.0(3) . . ?
C70 C71 H71 120.0 . . ?
C72 C71 H71 120.0 . . ?
C71 C72 C67 120.6(3) . . ?
C71 C72 H72 119.7 . . ?
C67 C72 H72 119.7 . . ?
C83B O9 C73 124.9(6) . . ?
C83A O9 C73 114.3(4) . . ?
O9 C73 C84 104.0(2) . . ?
O9 C73 C76 119.9(2) . . ?
C84 C73 C76 112.7(2) . . ?
O9 C73 C74 118.7(2) . . ?
C84 C73 C74 113.1(2) . . ?
C76 C73 C74 88.46(19) . . ?
C85 C74 C75 119.8(2) . . ?
C85 C74 C73 120.9(2) . . ?
C75 C74 C73 87.8(2) . . ?
C85 C74 H74 108.8 . . ?
C75 C74 H74 108.8 . . ?
C73 C74 H74 108.8 . . ?
C76 C75 C74 89.1(2) . . ?
C76 C75 H75A 113.8 . . ?
C74 C75 H75A 113.8 . . ?
C76 C75 H75B 113.8 . . ?
C74 C75 H75B 113.8 . . ?
H75A C75 H75B 111.0 . . ?
C77A C76 C75 110.7(4) . . ?
C77A C76 C73 115.7(4) . . ?
C75 C76 C73 88.2(2) . . ?
C75 C76 C77B 117.0(9) . . ?
C73 C76 C77B 106.5(5) . . ?
C77A C76 H76 113.3 . . ?
C75 C76 H76 113.3 . . ?
C73 C76 H76 113.3 . . ?
O10A C77A C76 119.9(5) . . ?
O10A C77A C78A 123.6(4) . . ?
C76 C77A C78A 116.5(3) . . ?
C79A C78A C83A 120.0 . . ?
C79A C78A C77A 119.1(2) . . ?
C83A C78A C77A 120.8(2) . . ?
C78A C79A C80A 120.0 . . ?
C78A C79A H79A 120.0 . . ?
C80A C79A H79A 120.0 . . ?
C81A C80A C79A 120.0 . . ?
C81A C80A H80A 120.0 . . ?
C79A C80A H80A 120.0 . . ?
C80A C81A C82A 120.0 . . ?
C80A C81A H81A 120.0 . . ?
C82A C81A H81A 120.0 . . ?
C83A C82A C81A 120.0 . . ?
C83A C82A H82A 120.0 . . ?
C81A C82A H82A 120.0 . . ?
O9 C83A C82A 113.9(3) . . ?
O9 C83A C78A 126.1(3) . . ?
C82A C83A C78A 120.0 . . ?
O10B C77B C78B 124.6(11) . . ?
O10B C77B C76 114.3(11) . . ?
C78B C77B C76 120.6(9) . . ?
C79B C78B C83B 120.0 . . ?
C79B C78B C77B 119.4(7) . . ?
C83B C78B C77B 120.4(7) . . ?
C78B C79B C80B 120.0 . . ?
C78B C79B H79B 120.0 . . ?
C80B C79B H79B 120.0 . . ?
C81B C80B C79B 120.0 . . ?
C81B C80B H80B 120.0 . . ?
C79B C80B H80B 120.0 . . ?
C80B C81B C82B 120.0 . . ?
C80B C81B H81B 120.0 . . ?
C82B C81B H81B 120.0 . . ?
C83B C82B C81B 120.0 . . ?
C83B C82B H82B 120.0 . . ?
C81B C82B H82B 120.0 . . ?
O9 C83B C82B 119.2(8) . . ?
O9 C83B C78B 120.8(8) . . ?
C82B C83B C78B 120.0 . . ?
N5 C84 C73 177.9(3) . . ?
C86 C85 C90 118.9(3) . . ?
C86 C85 C74 121.2(2) . . ?
C90 C85 C74 119.9(3) . . ?
C85 C86 C87 120.2(3) . . ?
C85 C86 H86 119.9 . . ?
C87 C86 H86 119.9 . . ?
C88 C87 C86 119.9(3) . . ?
C88 C87 H87 120.1 . . ?
C86 C87 H87 120.1 . . ?
C89 C88 C87 120.1(3) . . ?
C89 C88 H88 119.9 . . ?
C87 C88 H88 119.9 . . ?
C88 C89 C90 120.4(3) . . ?
C88 C89 H89 119.8 . . ?
C90 C89 H89 119.8 . . ?
C89 C90 C85 120.4(3) . . ?
C89 C90 H90 119.8 . . ?
C85 C90 H90 119.8 . . ?

loop_
_geom_bond_atom_site_label_1
_geom_bond_atom_site_label_2
_geom_bond_distance
_geom_bond_site_symmetry_2
_geom_bond_publ_flag
N1 C12 1.139(3) . ?
O1 C11 1.373(3) . ?
O1 C1 1.420(3) . ?
O2 C5 1.216(3) . ?
C1 C12 1.479(3) . ?
C1 C4 1.558(3) . ?
C1 C2 1.558(3) . ?
C2 C13 1.497(3) . ?
C2 C3 1.551(3) . ?
C2 H2 1.0000 . ?
C3 C4 1.544(4) . ?
C3 H3A 0.9900 . ?
C3 H3B 0.9900 . ?
C4 C5 1.504(3) . ?
C4 H4 1.0000 . ?
C5 C6 1.461(4) . ?
C6 C11 1.396(4) . ?
C6 C7 1.404(4) . ?
C7 C8 1.366(4) . ?
C7 H7 0.9500 . ?
C8 C9 1.395(4) . ?
C8 H8 0.9500 . ?
C9 C10 1.381(4) . ?
C9 H9 0.9500 . ?
C10 C11 1.390(4) . ?
C10 H10 0.9500 . ?
C13 C14 1.392(4) . ?
C13 C18 1.392(4) . ?
C14 C15 1.391(4) . ?
C14 H14 0.9500 . ?
C15 C16 1.387(4) . ?
C15 H15 0.9500 . ?
C16 C17 1.380(4) . ?
C16 H16 0.9500 . ?
C17 C18 1.391(4) . ?
C17 H17 0.9500 . ?
C18 H18 0.9500 . ?
N2 C30 1.147(3) . ?
O3 C29 1.372(3) . ?
O3 C19 1.425(3) . ?
O4 C23 1.218(3) . ?
C19 C30 1.476(3) . ?
C19 C22 1.553(3) . ?
C19 C20 1.557(3) . ?
C20 C31 1.500(3) . ?
C20 C21 1.546(3) . ?
C20 H20 1.0000 . ?
C21 C22 1.553(3) . ?
C21 H21A 0.9900 . ?
C21 H21B 0.9900 . ?
C22 C23 1.505(3) . ?
C22 H22 1.0000 . ?
C23 C24 1.469(3) . ?
C24 C29 1.392(3) . ?
C24 C25 1.403(3) . ?
C25 C26 1.375(4) . ?
C25 H25 0.9500 . ?
C26 C27 1.396(4) . ?
C26 H26 0.9500 . ?
C27 C28 1.383(4) . ?
C27 H27 0.9500 . ?
C28 C29 1.395(3) . ?
C28 H28 0.9500 . ?
C31 C32 1.390(3) . ?
C31 C36 1.391(3) . ?
C32 C33 1.388(3) . ?
C32 H32 0.9500 . ?
C33 C34 1.388(4) . ?
C33 H33 0.9500 . ?
C34 C35 1.386(4) . ?
C34 H34 0.9500 . ?
C35 C36 1.388(3) . ?
C35 H35 0.9500 . ?
C36 H36 0.9500 . ?
N3 C48 1.140(3) . ?
O7 C47 1.372(3) . ?
O7 C37 1.426(3) . ?
O8 C41 1.215(3) . ?
C37 C48 1.478(3) . ?
C37 C40 1.552(3) . ?
C37 C38 1.554(3) . ?
C38 C49 1.503(3) . ?
C38 C39 1.548(3) . ?
C38 H38 1.0000 . ?
C39 C40 1.550(4) . ?
C39 H39A 0.9900 . ?
C39 H39B 0.9900 . ?
C40 C41 1.511(3) . ?
C40 H40 1.0000 . ?
C41 C42 1.473(4) . ?
C42 C47 1.391(4) . ?
C42 C43 1.403(4) . ?
C43 C44 1.378(4) . ?
C43 H43 0.9500 . ?
C44 C45 1.386(4) . ?
C44 H44 0.9500 . ?
C45 C46 1.383(4) . ?
C45 H45 0.9500 . ?
C46 C47 1.394(4) . ?
C46 H46 0.9500 . ?
C49 C54 1.390(4) . ?
C49 C50 1.399(3) . ?
C50 C51 1.383(4) . ?
C50 H50 0.9500 . ?
C51 C52 1.387(4) . ?
C51 H51 0.9500 . ?
C52 C53 1.379(4) . ?
C52 H52 0.9500 . ?
C53 C54 1.390(4) . ?
C53 H53 0.9500 . ?
C54 H54 0.9500 . ?
N4 C66 1.142(3) . ?
O5 C65 1.375(3) . ?
O5 C55 1.427(3) . ?
C55 C66 1.471(3) . ?
C55 C58 1.548(3) . ?
C55 C56 1.560(3) . ?
C56 C67 1.494(4) . ?
C56 C57 1.545(3) . ?
C56 H56 1.0000 . ?
C57 C58 1.545(4) . ?
C57 H57A 0.9900 . ?
C57 H57B 0.9900 . ?
C58 C59 1.514(4) . ?
C58 H58 1.0000 . ?
C59 O6 1.217(3) . ?
C59 C60 1.463(4) . ?
C60 C65 1.383(4) . ?
C60 C61 1.413(4) . ?
C61 C62 1.375(5) . ?
C61 H61 0.9500 . ?
C62 C63 1.375(5) . ?
C62 H62 0.9500 . ?
C63 C64 1.378(4) . ?
C63 H63 0.9500 . ?
C64 C65 1.391(4) . ?
C64 H64 0.9500 . ?
C67 C68 1.391(4) . ?
C67 C72 1.395(4) . ?
C68 C69 1.384(4) . ?
C68 H68 0.9500 . ?
C69 C70 1.388(4) . ?
C69 H69 0.9500 . ?
C70 C71 1.376(5) . ?
C70 H70 0.9500 . ?
C71 C72 1.390(4) . ?
C71 H71 0.9500 . ?
C72 H72 0.9500 . ?
N5 C84 1.140(3) . ?
O9 C83B 1.348(10) . ?
O9 C83A 1.382(4) . ?
O9 C73 1.422(3) . ?
C73 C84 1.475(3) . ?
C73 C76 1.548(4) . ?
C73 C74 1.558(4) . ?
C74 C85 1.500(4) . ?
C74 C75 1.545(4) . ?
C74 H74 1.0000 . ?
C75 C76 1.543(4) . ?
C75 H75A 0.9900 . ?
C75 H75B 0.9900 . ?
C76 C77A 1.459(7) . ?
C76 C77B 1.689(16) . ?
C76 H76 1.0000 . ?
C77A O10A 1.223(4) . ?
C77A C78A 1.472(5) . ?
C78A C79A 1.3900 . ?
C78A C83A 1.3900 . ?
C79A C80A 1.3900 . ?
C79A H79A 0.9500 . ?
C80A C81A 1.3900 . ?
C80A H80A 0.9500 . ?
C81A C82A 1.3900 . ?
C81A H81A 0.9500 . ?
C82A C83A 1.3900 . ?
C82A H82A 0.9500 . ?
C77B O10B 1.221(9) . ?
C77B C78B 1.467(8) . ?
C78B C79B 1.3900 . ?
C78B C83B 1.3900 . ?
C79B C80B 1.3900 . ?
C79B H79B 0.9500 . ?
C80B C81B 1.3900 . ?
C80B H80B 0.9500 . ?
C81B C82B 1.3900 . ?
C81B H81B 0.9500 . ?
C82B C83B 1.3900 . ?
C82B H82B 0.9500 . ?
C85 C86 1.383(4) . ?
C85 C90 1.391(4) . ?
C86 C87 1.398(4) . ?
C86 H86 0.9500 . ?
C87 C88 1.376(5) . ?
C87 H87 0.9500 . ?
C88 C89 1.370(5) . ?
C88 H88 0.9500 . ?
C89 C90 1.383(5) . ?
C89 H89 0.9500 . ?
C90 H90 0.9500 . ?

loop_
_geom_torsion_atom_site_label_1
_geom_torsion_atom_site_label_2
_geom_torsion_atom_site_label_3
_geom_torsion_atom_site_label_4
_geom_torsion
_geom_torsion_site_symmetry_1
_geom_torsion_site_symmetry_2
_geom_torsion_site_symmetry_3
_geom_torsion_site_symmetry_4
_geom_torsion_publ_flag
C11 O1 C1 C12 -155.4(2) . . . . ?
C11 O1 C1 C4 -28.0(3) . . . . ?
C11 O1 C1 C2 78.2(3) . . . . ?
O1 C1 C2 C13 95.9(3) . . . . ?
C12 C1 C2 C13 -26.4(3) . . . . ?
C4 C1 C2 C13 -140.6(2) . . . . ?
O1 C1 C2 C3 -141.0(2) . . . . ?
C12 C1 C2 C3 96.7(2) . . . . ?
C4 C1 C2 C3 -17.45(18) . . . . ?
C13 C2 C3 C4 142.0(2) . . . . ?
C1 C2 C3 C4 17.61(18) . . . . ?
C2 C3 C4 C5 97.3(2) . . . . ?
C2 C3 C4 C1 -17.61(19) . . . . ?
O1 C1 C4 C5 25.8(3) . . . . ?
C12 C1 C4 C5 149.3(2) . . . . ?
C2 C1 C4 C5 -96.2(2) . . . . ?
O1 C1 C4 C3 139.6(2) . . . . ?
C12 C1 C4 C3 -96.9(2) . . . . ?
C2 C1 C4 C3 17.52(18) . . . . ?
C3 C4 C5 O2 71.2(3) . . . . ?
C1 C4 C5 O2 169.4(2) . . . . ?
C3 C4 C5 C6 -109.1(2) . . . . ?
C1 C4 C5 C6 -10.9(3) . . . . ?
O2 C5 C6 C11 178.5(2) . . . . ?
C4 C5 C6 C11 -1.2(3) . . . . ?
O2 C5 C6 C7 -1.3(4) . . . . ?
C4 C5 C6 C7 179.0(2) . . . . ?
C11 C6 C7 C8 -0.6(4) . . . . ?
C5 C6 C7 C8 179.2(2) . . . . ?
C6 C7 C8 C9 -0.6(4) . . . . ?
C7 C8 C9 C10 0.7(4) . . . . ?
C8 C9 C10 C11 0.4(4) . . . . ?
C1 O1 C11 C10 -166.9(2) . . . . ?
C1 O1 C11 C6 14.9(3) . . . . ?
C9 C10 C11 O1 -179.9(2) . . . . ?
C9 C10 C11 C6 -1.6(4) . . . . ?
C7 C6 C11 O1 179.8(2) . . . . ?
C5 C6 C11 O1 0.0(4) . . . . ?
C7 C6 C11 C10 1.7(4) . . . . ?
C5 C6 C11 C10 -178.1(2) . . . . ?
C3 C2 C13 C14 -156.6(2) . . . . ?
C1 C2 C13 C14 -50.1(3) . . . . ?
C3 C2 C13 C18 24.4(4) . . . . ?
C1 C2 C13 C18 130.9(3) . . . . ?
C18 C13 C14 C15 -1.2(4) . . . . ?
C2 C13 C14 C15 179.8(2) . . . . ?
C13 C14 C15 C16 0.5(4) . . . . ?
C14 C15 C16 C17 0.6(4) . . . . ?
C15 C16 C17 C18 -0.9(4) . . . . ?
C16 C17 C18 C13 0.2(4) . . . . ?
C14 C13 C18 C17 0.8(4) . . . . ?
C2 C13 C18 C17 179.9(2) . . . . ?
C29 O3 C19 C30 157.86(19) . . . . ?
C29 O3 C19 C22 30.4(3) . . . . ?
C29 O3 C19 C20 -75.7(3) . . . . ?
O3 C19 C20 C31 -94.4(2) . . . . ?
C30 C19 C20 C31 27.6(3) . . . . ?
C22 C19 C20 C31 142.2(2) . . . . ?
O3 C19 C20 C21 140.9(2) . . . . ?
C30 C19 C20 C21 -97.2(2) . . . . ?
C22 C19 C20 C21 17.51(17) . . . . ?
C31 C20 C21 C22 -142.4(2) . . . . ?
C19 C20 C21 C22 -17.51(17) . . . . ?
O3 C19 C22 C23 -24.8(3) . . . . ?
C30 C19 C22 C23 -148.2(2) . . . . ?
C20 C19 C22 C23 96.9(2) . . . . ?
O3 C19 C22 C21 -139.1(2) . . . . ?
C30 C19 C22 C21 97.5(2) . . . . ?
C20 C19 C22 C21 -17.43(17) . . . . ?
C20 C21 C22 C23 -97.6(2) . . . . ?
C20 C21 C22 C19 17.56(17) . . . . ?
C19 C22 C23 O4 -171.5(2) . . . . ?
C21 C22 C23 O4 -73.1(3) . . . . ?
C19 C22 C23 C24 7.9(3) . . . . ?
C21 C22 C23 C24 106.3(2) . . . . ?
O4 C23 C24 C29 -177.6(2) . . . . ?
C22 C23 C24 C29 3.0(3) . . . . ?
O4 C23 C24 C25 2.5(4) . . . . ?
C22 C23 C24 C25 -176.9(2) . . . . ?
C29 C24 C25 C26 -0.7(4) . . . . ?
C23 C24 C25 C26 179.2(2) . . . . ?
C24 C25 C26 C27 1.1(4) . . . . ?
C25 C26 C27 C28 -0.3(4) . . . . ?
C26 C27 C28 C29 -0.9(4) . . . . ?
C19 O3 C29 C24 -18.8(3) . . . . ?
C19 O3 C29 C28 163.3(2) . . . . ?
C25 C24 C29 O3 -178.2(2) . . . . ?
C23 C24 C29 O3 1.9(4) . . . . ?
C25 C24 C29 C28 -0.5(3) . . . . ?
C23 C24 C29 C28 179.7(2) . . . . ?
C27 C28 C29 O3 179.1(2) . . . . ?
C27 C28 C29 C24 1.2(4) . . . . ?
C21 C20 C31 C32 158.6(2) . . . . ?
C19 C20 C31 C32 51.0(3) . . . . ?
C21 C20 C31 C36 -22.6(3) . . . . ?
C19 C20 C31 C36 -130.3(2) . . . . ?
C36 C31 C32 C33 0.9(4) . . . . ?
C20 C31 C32 C33 179.7(2) . . . . ?
C31 C32 C33 C34 -1.1(4) . . . . ?
C32 C33 C34 C35 0.0(4) . . . . ?
C33 C34 C35 C36 1.1(4) . . . . ?
C34 C35 C36 C31 -1.2(4) . . . . ?
C32 C31 C36 C35 0.2(3) . . . . ?
C20 C31 C36 C35 -178.6(2) . . . . ?
C47 O7 C37 C48 -157.3(2) . . . . ?
C47 O7 C37 C40 -30.1(3) . . . . ?
C47 O7 C37 C38 75.9(3) . . . . ?
O7 C37 C38 C49 95.1(3) . . . . ?
C48 C37 C38 C49 -27.2(3) . . . . ?
C40 C37 C38 C49 -141.5(2) . . . . ?
O7 C37 C38 C39 -140.6(2) . . . . ?
C48 C37 C38 C39 97.0(2) . . . . ?
C40 C37 C38 C39 -17.22(18) . . . . ?
C49 C38 C39 C40 141.9(2) . . . . ?
C37 C38 C39 C40 17.24(18) . . . . ?
C38 C39 C40 C41 97.9(2) . . . . ?
C38 C39 C40 C37 -17.26(18) . . . . ?
O7 C37 C40 C41 24.9(3) . . . . ?
C48 C37 C40 C41 148.2(2) . . . . ?
C38 C37 C40 C41 -96.7(2) . . . . ?
O7 C37 C40 C39 138.8(2) . . . . ?
C48 C37 C40 C39 -97.9(2) . . . . ?
C38 C37 C40 C39 17.20(18) . . . . ?
C39 C40 C41 O8 73.2(3) . . . . ?
C37 C40 C41 O8 171.7(2) . . . . ?
C39 C40 C41 C42 -106.7(3) . . . . ?
C37 C40 C41 C42 -8.2(3) . . . . ?
O8 C41 C42 C47 177.2(3) . . . . ?
C40 C41 C42 C47 -2.9(4) . . . . ?
O8 C41 C42 C43 -2.6(4) . . . . ?
C40 C41 C42 C43 177.3(2) . . . . ?
C47 C42 C43 C44 0.9(4) . . . . ?
C41 C42 C43 C44 -179.3(2) . . . . ?
C42 C43 C44 C45 -1.5(4) . . . . ?
C43 C44 C45 C46 0.7(4) . . . . ?
C44 C45 C46 C47 0.7(4) . . . . ?
C37 O7 C47 C42 18.3(3) . . . . ?
C37 O7 C47 C46 -163.8(2) . . . . ?
C43 C42 C47 O7 178.2(2) . . . . ?
C41 C42 C47 O7 -1.6(4) . . . . ?
C43 C42 C47 C46 0.5(4) . . . . ?
C41 C42 C47 C46 -179.3(2) . . . . ?
C45 C46 C47 O7 -179.2(2) . . . . ?
C45 C46 C47 C42 -1.3(4) . . . . ?
C39 C38 C49 C54 22.1(3) . . . . ?
C37 C38 C49 C54 129.6(3) . . . . ?
C39 C38 C49 C50 -159.9(2) . . . . ?
C37 C38 C49 C50 -52.4(3) . . . . ?
C54 C49 C50 C51 -1.3(4) . . . . ?
C38 C49 C50 C51 -179.4(2) . . . . ?
C49 C50 C51 C52 0.6(4) . . . . ?
C50 C51 C52 C53 0.7(4) . . . . ?
C51 C52 C53 C54 -1.2(4) . . . . ?
C50 C49 C54 C53 0.8(4) . . . . ?
C38 C49 C54 C53 178.9(2) . . . . ?
C52 C53 C54 C49 0.4(4) . . . . ?
C65 O5 C55 C66 -158.4(2) . . . . ?
C65 O5 C55 C58 -31.3(3) . . . . ?
C65 O5 C55 C56 75.3(3) . . . . ?
O5 C55 C56 C67 92.8(3) . . . . ?
C66 C55 C56 C67 -28.9(3) . . . . ?
C58 C55 C56 C67 -143.6(2) . . . . ?
O5 C55 C56 C57 -143.0(2) . . . . ?
C66 C55 C56 C57 95.4(2) . . . . ?
C58 C55 C56 C57 -19.34(19) . . . . ?
C67 C56 C57 C58 144.4(2) . . . . ?
C55 C56 C57 C58 19.38(19) . . . . ?
C56 C57 C58 C59 94.3(2) . . . . ?
C56 C57 C58 C55 -19.53(19) . . . . ?
O5 C55 C58 C59 28.4(3) . . . . ?
C66 C55 C58 C59 151.0(2) . . . . ?
C56 C55 C58 C59 -94.3(2) . . . . ?
O5 C55 C58 C57 142.0(2) . . . . ?
C66 C55 C58 C57 -95.4(2) . . . . ?
C56 C55 C58 C57 19.34(19) . . . . ?
C57 C58 C59 O6 71.8(3) . . . . ?
C55 C58 C59 O6 169.2(2) . . . . ?
C57 C58 C59 C60 -108.9(3) . . . . ?
C55 C58 C59 C60 -11.5(3) . . . . ?
O6 C59 C60 C65 177.4(3) . . . . ?
C58 C59 C60 C65 -1.9(4) . . . . ?
O6 C59 C60 C61 -2.9(4) . . . . ?
C58 C59 C60 C61 177.9(2) . . . . ?
C65 C60 C61 C62 -1.0(4) . . . . ?
C59 C60 C61 C62 179.3(2) . . . . ?
C60 C61 C62 C63 -0.9(4) . . . . ?
C61 C62 C63 C64 1.7(5) . . . . ?
C62 C63 C64 C65 -0.5(4) . . . . ?
C55 O5 C65 C60 16.7(3) . . . . ?
C55 O5 C65 C64 -165.1(2) . . . . ?
C61 C60 C65 O5 -179.7(2) . . . . ?
C59 C60 C65 O5 0.0(4) . . . . ?
C61 C60 C65 C64 2.2(4) . . . . ?
C59 C60 C65 C64 -178.1(2) . . . . ?
C63 C64 C65 O5 -179.8(2) . . . . ?
C63 C64 C65 C60 -1.5(4) . . . . ?
C57 C56 C67 C68 -159.0(2) . . . . ?
C55 C56 C67 C68 -52.2(3) . . . . ?
C57 C56 C67 C72 23.0(3) . . . . ?
C55 C56 C67 C72 129.8(2) . . . . ?
C72 C67 C68 C69 -0.6(4) . . . . ?
C56 C67 C68 C69 -178.6(2) . . . . ?
C67 C68 C69 C70 0.3(4) . . . . ?
C68 C69 C70 C71 0.1(4) . . . . ?
C69 C70 C71 C72 -0.4(4) . . . . ?
C70 C71 C72 C67 0.1(4) . . . . ?
C68 C67 C72 C71 0.4(4) . . . . ?
C56 C67 C72 C71 178.4(2) . . . . ?
C83B O9 C73 C84 -159.2(12) . . . . ?
C83A O9 C73 C84 -155.8(3) . . . . ?
C83B O9 C73 C76 -32.1(12) . . . . ?
C83A O9 C73 C76 -28.7(4) . . . . ?
C83B O9 C73 C74 74.1(12) . . . . ?
C83A O9 C73 C74 77.5(4) . . . . ?
O9 C73 C74 C85 93.5(3) . . . . ?
C84 C73 C74 C85 -28.8(3) . . . . ?
C76 C73 C74 C85 -142.9(2) . . . . ?
O9 C73 C74 C75 -142.8(2) . . . . ?
C84 C73 C74 C75 95.0(2) . . . . ?
C76 C73 C74 C75 -19.1(2) . . . . ?
C85 C74 C75 C76 143.9(2) . . . . ?
C73 C74 C75 C76 19.1(2) . . . . ?
C74 C75 C76 C77A 97.6(4) . . . . ?
C74 C75 C76 C73 -19.3(2) . . . . ?
C74 C75 C76 C77B 88.4(6) . . . . ?
O9 C73 C76 C77A 29.5(5) . . . . ?
C84 C73 C76 C77A 152.5(4) . . . . ?
C74 C73 C76 C77A -93.1(4) . . . . ?
O9 C73 C76 C75 141.7(2) . . . . ?
C84 C73 C76 C75 -95.3(2) . . . . ?
C74 C73 C76 C75 19.1(2) . . . . ?
O9 C73 C76 C77B 24.1(10) . . . . ?
C84 C73 C76 C77B 147.0(9) . . . . ?
C74 C73 C76 C77B -98.5(9) . . . . ?
C75 C76 C77A O10A 69.4(7) . . . . ?
C73 C76 C77A O10A 167.6(5) . . . . ?
C75 C76 C77A C78A -111.4(5) . . . . ?
C73 C76 C77A C78A -13.1(7) . . . . ?
O10A C77A C78A C79A -0.5(9) . . . . ?
C76 C77A C78A C79A -179.7(4) . . . . ?
O10A C77A C78A C83A 177.7(6) . . . . ?
C76 C77A C78A C83A -1.5(7) . . . . ?
C83A C78A C79A C80A 0.0 . . . . ?
C77A C78A C79A C80A 178.2(5) . . . . ?
C78A C79A C80A C81A 0.0 . . . . ?
C79A C80A C81A C82A 0.0 . . . . ?
C80A C81A C82A C83A 0.0 . . . . ?
C73 O9 C83A C82A -166.5(2) . . . . ?
C73 O9 C83A C78A 13.3(5) . . . . ?
C81A C82A C83A O9 179.8(5) . . . . ?
C81A C82A C83A C78A 0.0 . . . . ?
C79A C78A C83A O9 -179.7(6) . . . . ?
C77A C78A C83A O9 2.1(5) . . . . ?
C79A C78A C83A C82A 0.0 . . . . ?
C77A C78A C83A C82A -178.2(5) . . . . ?
C75 C76 C77B O10B 71(2) . . . . ?
C73 C76 C77B O10B 167.8(18) . . . . ?
C75 C76 C77B C78B -101(2) . . . . ?
C73 C76 C77B C78B -5(2) . . . . ?
O10B C77B C78B C79B 3(3) . . . . ?
C76 C77B C78B C79B 174.6(13) . . . . ?
O10B C77B C78B C83B 178(2) . . . . ?
C76 C77B C78B C83B -10(3) . . . . ?
C83B C78B C79B C80B 0.0 . . . . ?
C77B C78B C79B C80B 175(2) . . . . ?
C78B C79B C80B C81B 0.0 . . . . ?
C79B C80B C81B C82B 0.0 . . . . ?
C80B C81B C82B C83B 0.0 . . . . ?
C73 O9 C83B C82B -163.5(6) . . . . ?
C73 O9 C83B C78B 14.3(17) . . . . ?
C81B C82B C83B O9 177.8(19) . . . . ?
C81B C82B C83B C78B 0.0 . . . . ?
C79B C78B C83B O9 -177.8(19) . . . . ?
C77B C78B C83B O9 7.3(17) . . . . ?
C79B C78B C83B C82B 0.0 . . . . ?
C77B C78B C83B C82B -175(2) . . . . ?
C75 C74 C85 C86 -156.0(2) . . . . ?
C73 C74 C85 C86 -49.2(3) . . . . ?
C75 C74 C85 C90 24.9(4) . . . . ?
C73 C74 C85 C90 131.8(3) . . . . ?
C90 C85 C86 C87 -0.5(4) . . . . ?
C74 C85 C86 C87 -179.6(2) . . . . ?
C85 C86 C87 C88 0.2(4) . . . . ?
C86 C87 C88 C89 0.3(4) . . . . ?
C87 C88 C89 C90 -0.5(5) . . . . ?
C88 C89 C90 C85 0.2(4) . . . . ?
C86 C85 C90 C89 0.3(4) . . . . ?
C74 C85 C90 C89 179.4(3) . . . . ?
